data_4331464
loop_
_publ_author_name
'Daniel L. Reger'
'Elizabeth A. Foley'
'Mark D. Smith'

_publ_section_title
;
 Synthesis of a tritopic, third-generation bis(1-pyrazolyl)methane ligand
 and its silver(I) complex: Unexpected structure with high coordination
 numbers
;
_journal_issue 4
_journal_name_full 'Inorganic Chemistry Communications'
_journal_page_first 568
_journal_page_last 572
_journal_paper_doi 10.1016/j.inoche.2010.02.006
_journal_volume 13
_journal_year 2010
_chemical_formula_moiety 'C33 H36 Ag N12 O3, C F3 O3 S'
_chemical_formula_sum 'C34 H36 Ag F3 N12 O6 S'
_chemical_formula_weight 905.68
_chemical_name_systematic
; 
 ? 
;
_space_group_IT_number 14
_symmetry_cell_setting monoclinic
_symmetry_space_group_name_Hall '-P 2yn'
_symmetry_space_group_name_H-M 'P 1 21/n 1'
_atom_sites_solution_hydrogens geom
_atom_sites_solution_primary direct
_atom_sites_solution_secondary difmap
_audit_creation_method SHELXL-97
_cell_angle_alpha 90.00
_cell_angle_beta 91.0110(10)
_cell_angle_gamma 90.00
_cell_formula_units_Z 4
_cell_length_a 12.8898(8)
_cell_length_b 13.2775(8)
_cell_length_c 22.3559(14)
_cell_measurement_reflns_used 9152
_cell_measurement_temperature 150(2)
_cell_measurement_theta_max 26.392
_cell_measurement_theta_min 2.202
_cell_volume 3825.5(4)
_computing_cell_refinement 'SAINT-Plus Version 6.45 (Bruker, 2001)'
_computing_data_collection 'SMART Version 5.625 (Bruker, 2001)'
_computing_data_reduction 'SAINT-Plus Version 6.45 (Bruker, 2001)'
_computing_molecular_graphics various
_computing_publication_material 'SHELXTL Version 6.14 (Bruker, 2000)'
_computing_structure_refinement 'SHELXL-97 (Sheldrick, 1997)'
_computing_structure_solution 'SHELXS-97 (Sheldrick, 1990)'
_diffrn_ambient_temperature 150(2)
_diffrn_measured_fraction_theta_full 0.999
_diffrn_measured_fraction_theta_max 0.999
_diffrn_measurement_device_type 'Bruker SMART APEX CCD diffractometer'
_diffrn_measurement_method 'omega scans'
_diffrn_radiation_monochromator graphite
_diffrn_radiation_source 'fine-focus sealed tube'
_diffrn_radiation_type MoK\a
_diffrn_radiation_wavelength 0.71073
_diffrn_reflns_av_R_equivalents 0.0364
_diffrn_reflns_av_sigmaI/netI 0.0203
_diffrn_reflns_limit_h_max 16
_diffrn_reflns_limit_h_min -16
_diffrn_reflns_limit_k_max 16
_diffrn_reflns_limit_k_min -16
_diffrn_reflns_limit_l_max 27
_diffrn_reflns_limit_l_min -27
_diffrn_reflns_number 56428
_diffrn_reflns_theta_full 26.42
_diffrn_reflns_theta_max 26.42
_diffrn_reflns_theta_min 1.78
_exptl_absorpt_coefficient_mu 0.658
_exptl_absorpt_correction_type none
_exptl_crystal_colour colorless
_exptl_crystal_density_diffrn 1.573
_exptl_crystal_density_method 'not measured'
_exptl_crystal_description block
_exptl_crystal_F_000 1848
_exptl_crystal_size_max 0.44
_exptl_crystal_size_mid 0.24
_exptl_crystal_size_min 0.20
_refine_diff_density_max 0.770
_refine_diff_density_min -0.328
_refine_diff_density_rms 0.061
_refine_ls_extinction_method none
_refine_ls_goodness_of_fit_ref 1.040
_refine_ls_hydrogen_treatment constr
_refine_ls_matrix_type full
_refine_ls_number_parameters 683
_refine_ls_number_reflns 7856
_refine_ls_number_restraints 103
_refine_ls_restrained_S_all 1.035
_refine_ls_R_factor_all 0.0349
_refine_ls_R_factor_gt 0.0307
_refine_ls_shift/su_max 0.001
_refine_ls_shift/su_mean 0.000
_refine_ls_structure_factor_coef Fsqd
_refine_ls_weighting_details 'calc w=1/[\s^2^(Fo^2^)+(0.0425P)^2^+1.4478P] where P=(Fo^2^+2Fc^2^)/3'
_refine_ls_weighting_scheme calc
_refine_ls_wR_factor_gt 0.0749
_refine_ls_wR_factor_ref 0.0769
_reflns_number_gt 7003
_reflns_number_total 7856
_reflns_threshold_expression >2sigma(I)
_cod_data_source_file ef277a.cif
_cod_data_source_block ef277am
_cod_depositor_comments
;
The following automatic conversions were performed:

'_symmetry_cell_setting' value 'Monoclinic' changed to 'monoclinic'
according to the built-in table from CIF Core dictionary named
'cif_core.dic' version 2.4.1 from 2010-06-29.

Automatic conversion script
Id: cif_fix_values 1891 2012-01-12 08:04:46Z andrius 
;
_cod_original_sg_symbol_H-M 'P 21/n'
_cod_database_code 4331464

loop_
_symmetry_equiv_pos_as_xyz
'x, y, z'
'-x+1/2, y+1/2, -z+1/2'
'-x, -y, -z'
'x-1/2, -y-1/2, z-1/2'

loop_
_atom_site_label
_atom_site_type_symbol
_atom_site_fract_x
_atom_site_fract_y
_atom_site_fract_z
_atom_site_U_iso_or_equiv
_atom_site_adp_type
_atom_site_occupancy
_atom_site_symmetry_multiplicity
_atom_site_calc_flag
_atom_site_refinement_flags
_atom_site_disorder_group
Ag1 Ag 0.251052(11) 0.707160(11) 0.104825(6) 0.03331(6) Uani 1 1 d . .
C1 C 0.03593(15) 0.65851(15) 0.20256(9) 0.0324(4) Uani 1 1 d . .
H1 H -0.0247 0.6489 0.2293 0.039 Uiso 1 1 calc R .
C2 C 0.13272(15) 0.62600(15) 0.23700(8) 0.0321(4) Uani 1 1 d . .
H2A H 0.1312 0.5523 0.2438 0.039 Uiso 1 1 calc R .
H2B H 0.1952 0.6423 0.2137 0.039 Uiso 1 1 calc R .
C4 C 0.01513(16) 0.81854(16) 0.65826(10) 0.0373(5) Uani 1 1 d . .
H4 H 0.0880 0.8301 0.6727 0.045 Uiso 1 1 calc R .
C5 C 0.02004(17) 0.77595(16) 0.59536(10) 0.0402(5) Uani 1 1 d . .
H5A H 0.0636 0.7145 0.5951 0.048 Uiso 1 1 calc R .
H5B H -0.0504 0.7581 0.5806 0.048 Uiso 1 1 calc R .
N11 N 0.11750(13) 0.80219(12) 0.15363(8) 0.0358(4) Uani 1 1 d D .
N12 N 0.03753(12) 0.76358(13) 0.18450(7) 0.0316(3) Uani 1 1 d D .
C11 C -0.03936(17) 0.83141(17) 0.19057(10) 0.0422(5) Uani 1 1 d D .
H11 H -0.1035 0.8206 0.2099 0.051 Uiso 1 1 calc R .
C12 C -0.00818(17) 0.91832(17) 0.16391(10) 0.0426(5) Uani 1 1 d D .
H12 H -0.0450 0.9802 0.1612 0.051 Uiso 1 1 calc R .
C13 C 0.08927(16) 0.89680(15) 0.14158(9) 0.0369(4) Uani 1 1 d D .
H13 H 0.1306 0.9436 0.1204 0.044 Uiso 1 1 calc R .
N21 N 0.10241(13) 0.57047(15) 0.11617(8) 0.0421(4) Uani 1 1 d . .
N22 N 0.02121(12) 0.59273(13) 0.15104(7) 0.0340(4) Uani 1 1 d . .
C21 C -0.06537(19) 0.5456(2) 0.13237(11) 0.0538(6) Uani 1 1 d . .
H21 H -0.1319 0.5501 0.1498 0.065 Uiso 1 1 calc R .
C22 C -0.0397(2) 0.4899(2) 0.08370(11) 0.0592(7) Uani 1 1 d . .
H22 H -0.0841 0.4476 0.0605 0.071 Uiso 1 1 calc R .
C23 C 0.06395(18) 0.50787(17) 0.07530(10) 0.0431(5) Uani 1 1 d . .
H23 H 0.1032 0.4790 0.0441 0.052 Uiso 1 1 calc R .
N31 N -0.13378(13) 0.92644(13) 0.63378(8) 0.0364(4) Uani 1 1 d . .
N32 N -0.03879(12) 0.91475(12) 0.65994(7) 0.0318(3) Uani 1 1 d . .
C31 C -0.00894(16) 0.99839(15) 0.68986(9) 0.0365(4) Uani 1 1 d . .
H31 H 0.0539 1.0070 0.7122 0.044 Uiso 1 1 calc R .
C32 C -0.08537(17) 1.06811(16) 0.68220(10) 0.0401(5) Uani 1 1 d . .
H32 H -0.0867 1.1349 0.6974 0.048 Uiso 1 1 calc R .
C33 C -0.16085(16) 1.02054(15) 0.64746(9) 0.0369(4) Uani 1 1 d . .
H33 H -0.2242 1.0512 0.6349 0.044 Uiso 1 1 calc R .
N41 N -0.12535(14) 0.70518(13) 0.68390(9) 0.0421(4) Uani 1 1 d . .
N42 N -0.03275(14) 0.74761(14) 0.69906(8) 0.0388(4) Uani 1 1 d . .
C41 C -0.0066(2) 0.72923(18) 0.75665(12) 0.0519(6) Uani 1 1 d . .
H41 H 0.0538 0.7526 0.7773 0.062 Uiso 1 1 calc R .
C42 C -0.0834(2) 0.67051(19) 0.77989(12) 0.0546(6) Uani 1 1 d . .
H42 H -0.0870 0.6441 0.8193 0.065 Uiso 1 1 calc R .
C43 C -0.15459(19) 0.65814(17) 0.73347(10) 0.0451(5) Uani 1 1 d . .
H43 H -0.2170 0.6205 0.7366 0.054 Uiso 1 1 calc R .
O1 O 0.13641(10) 0.67724(10) 0.29260(6) 0.0339(3) Uani 1 1 d D .
O2 O 0.06352(11) 0.85096(11) 0.55857(7) 0.0419(3) Uani 1 1 d D .
C7A C 0.6556(5) 0.7151(4) 0.4592(2) 0.0363(12) Uani 0.479(2) 1 d P 1
H7A H 0.6355 0.6900 0.4185 0.044 Uiso 0.479(2) 1 calc PR 1
C8A C 0.5566(4) 0.7405(4) 0.4914(3) 0.0368(10) Uani 0.479(2) 1 d P 1
H8A1 H 0.5729 0.7707 0.5310 0.044 Uiso 0.479(2) 1 calc PR 1
H8A2 H 0.5148 0.7893 0.4677 0.044 Uiso 0.479(2) 1 calc PR 1
O3A O 0.5009(2) 0.6490(2) 0.49840(13) 0.0357(7) Uani 0.479(2) 1 d P 1
C9A C 0.4063(3) 0.6644(4) 0.5288(2) 0.0393(10) Uani 0.479(2) 1 d P 1
H9A1 H 0.4172 0.7166 0.5599 0.047 Uiso 0.479(2) 1 calc PR 1
H9A2 H 0.3869 0.6011 0.5492 0.047 Uiso 0.479(2) 1 calc PR 1
N51A N 0.7711(6) 0.6537(4) 0.5390(3) 0.0348(12) Uani 0.479(2) 1 d P 1
N52A N 0.7159(3) 0.6353(3) 0.48890(18) 0.0294(8) Uani 0.479(2) 1 d P 1
C51A C 0.7236(3) 0.5392(3) 0.47051(19) 0.0367(10) Uani 0.479(2) 1 d P 1
H51A H 0.6904 0.5102 0.4363 0.044 Uiso 0.479(2) 1 calc PR 1
C52A C 0.7882(4) 0.4912(3) 0.5104(2) 0.0397(10) Uani 0.479(2) 1 d P 1
H52A H 0.8097 0.4228 0.5098 0.048 Uiso 0.479(2) 1 calc PR 1
C53A C 0.8157(6) 0.5651(5) 0.5522(3) 0.0323(12) Uani 0.479(2) 1 d P 1
H53A H 0.8604 0.5540 0.5858 0.039 Uiso 0.479(2) 1 calc PR 1
N61A N 0.7385(8) 0.8669(6) 0.4979(5) 0.0353(12) Uani 0.479(2) 1 d PD 1
N62A N 0.7179(10) 0.8045(9) 0.4514(7) 0.0315(15) Uani 0.479(2) 1 d PD 1
C61A C 0.765(5) 0.835(3) 0.4012(9) 0.0458(11) Uani 0.479(2) 1 d PD 1
H61A H 0.7608 0.8044 0.3629 0.055 Uiso 0.479(2) 1 calc PR 1
C62A C 0.820(2) 0.9202(18) 0.4161(11) 0.049(3) Uani 0.479(2) 1 d PD 1
H62A H 0.8639 0.9585 0.3910 0.058 Uiso 0.479(2) 1 calc PR 1
C63A C 0.798(3) 0.938(2) 0.4755(10) 0.043(2) Uani 0.479(2) 1 d PD 1
H63A H 0.8231 0.9944 0.4975 0.051 Uiso 0.479(2) 1 calc PR 1
C3A C 0.2228(13) 0.6467(17) 0.3285(5) 0.0338(10) Uani 0.479(2) 1 d PD 1
H3A1 H 0.2865 0.6726 0.3099 0.041 Uiso 0.479(2) 1 calc PR 1
H3A2 H 0.2265 0.5722 0.3275 0.041 Uiso 0.479(2) 1 calc PR 1
C6A C 0.0508(18) 0.825(3) 0.4968(6) 0.039(2) Uani 0.479(2) 1 d PD 1
H6A1 H 0.0444 0.8866 0.4724 0.047 Uiso 0.479(2) 1 calc PR 1
H6A2 H -0.0136 0.7848 0.4911 0.047 Uiso 0.479(2) 1 calc PR 1
C71A C 0.2236(4) 0.6796(4) 0.39360(14) 0.0282(8) Uani 0.479(2) 1 d PGD 1
C72A C 0.1393(3) 0.7296(6) 0.4176(2) 0.0296(6) Uani 0.479(2) 1 d PG 1
H72A H 0.0786 0.7408 0.3938 0.036 Uiso 0.479(2) 1 calc PR 1
C73A C 0.1437(2) 0.7633(4) 0.4765(2) 0.0292(10) Uani 0.479(2) 1 d PGD 1
C74A C 0.2325(3) 0.7470(3) 0.51132(14) 0.0334(10) Uani 0.479(2) 1 d PG 1
H74A H 0.2355 0.7700 0.5515 0.040 Uiso 0.479(2) 1 calc PR 1
C75A C 0.3169(2) 0.6970(3) 0.48729(13) 0.0316(9) Uani 0.479(2) 1 d PG 1
C76A C 0.3124(3) 0.6633(3) 0.42843(13) 0.0312(11) Uani 0.479(2) 1 d PG 1
H76A H 0.3701 0.6291 0.4120 0.037 Uiso 0.479(2) 1 calc PR 1
C7B C 0.7010(4) 0.6817(4) 0.4580(2) 0.0339(10) Uani 0.521(2) 1 d P 2
H7B H 0.6850 0.6558 0.4168 0.041 Uiso 0.521(2) 1 calc PR 2
C8B C 0.6029(3) 0.6744(3) 0.49371(18) 0.0365(9) Uani 0.521(2) 1 d P 2
H8B1 H 0.5846 0.6027 0.4998 0.044 Uiso 0.521(2) 1 calc PR 2
H8B2 H 0.6140 0.7058 0.5335 0.044 Uiso 0.521(2) 1 calc PR 2
O3B O 0.5214(2) 0.7240(2) 0.46264(15) 0.0378(7) Uani 0.521(2) 1 d P 2
C9B C 0.4372(3) 0.7449(4) 0.50190(18) 0.0394(9) Uani 0.521(2) 1 d P 2
H9B1 H 0.4492 0.8104 0.5220 0.047 Uiso 0.521(2) 1 calc PR 2
H9B2 H 0.4342 0.6921 0.5331 0.047 Uiso 0.521(2) 1 calc PR 2
N51B N 0.7915(4) 0.6125(5) 0.5447(2) 0.0413(15) Uani 0.521(2) 1 d P 2
N52B N 0.7805(3) 0.6180(3) 0.48419(15) 0.0359(8) Uani 0.521(2) 1 d P 2
C51B C 0.8571(4) 0.5678(4) 0.4563(2) 0.0603(14) Uani 0.521(2) 1 d P 2
H51B H 0.8665 0.5630 0.4143 0.072 Uiso 0.521(2) 1 calc PR 2
C52B C 0.9185(4) 0.5252(4) 0.5001(2) 0.0581(13) Uani 0.521(2) 1 d P 2
H52B H 0.9782 0.4843 0.4950 0.070 Uiso 0.521(2) 1 calc PR 2
C53B C 0.8747(5) 0.5546(4) 0.5531(2) 0.0420(11) Uani 0.521(2) 1 d P 2
H53B H 0.9011 0.5357 0.5914 0.050 Uiso 0.521(2) 1 calc PR 2
N61B N 0.7589(7) 0.8391(6) 0.5021(4) 0.0353(12) Uani 0.521(2) 1 d PD 2
N62B N 0.7390(9) 0.7847(8) 0.4521(6) 0.0315(15) Uani 0.521(2) 1 d PD 2
C61B C 0.768(5) 0.835(3) 0.4026(8) 0.0458(11) Uani 0.521(2) 1 d PD 2
H61B H 0.7648 0.8106 0.3626 0.055 Uiso 0.521(2) 1 calc PR 2
C62B C 0.802(2) 0.9277(17) 0.4209(10) 0.049(3) Uani 0.521(2) 1 d PD 2
H62B H 0.8243 0.9820 0.3965 0.058 Uiso 0.521(2) 1 calc PR 2
C63B C 0.798(3) 0.9250(18) 0.4827(9) 0.043(2) Uani 0.521(2) 1 d PD 2
H63B H 0.8212 0.9782 0.5081 0.051 Uiso 0.521(2) 1 calc PR 2
C3B C 0.2211(12) 0.6363(15) 0.3260(5) 0.0338(10) Uani 0.521(2) 1 d PD 2
H3B1 H 0.2862 0.6422 0.3034 0.041 Uiso 0.521(2) 1 calc PR 2
H3B2 H 0.2088 0.5643 0.3350 0.041 Uiso 0.521(2) 1 calc PR 2
C6B C 0.0582(16) 0.833(3) 0.4955(5) 0.039(2) Uani 0.521(2) 1 d PD 2
H6B1 H 0.0456 0.8984 0.4754 0.047 Uiso 0.521(2) 1 calc PR 2
H6B2 H -0.0032 0.7901 0.4871 0.047 Uiso 0.521(2) 1 calc PR 2
C71B C 0.2280(4) 0.6975(4) 0.38333(14) 0.0282(8) Uani 0.521(2) 1 d PGD 2
C72B C 0.1415(3) 0.7381(5) 0.4107(2) 0.0296(6) Uani 0.521(2) 1 d PG 2
H72B H 0.0754 0.7347 0.3912 0.036 Uiso 0.521(2) 1 calc PR 2
C73B C 0.1516(2) 0.7838(4) 0.4664(2) 0.0292(10) Uani 0.521(2) 1 d PGD 2
C74B C 0.2482(2) 0.7888(2) 0.49483(13) 0.0309(9) Uani 0.521(2) 1 d PG 2
H74B H 0.2551 0.8200 0.5329 0.037 Uiso 0.521(2) 1 calc PR 2
C75B C 0.33475(18) 0.7482(3) 0.46751(13) 0.0324(8) Uani 0.521(2) 1 d PG 2
C76B C 0.3246(3) 0.7025(2) 0.41176(12) 0.0310(9) Uani 0.521(2) 1 d PG 2
H76B H 0.3838 0.6747 0.3931 0.037 Uiso 0.521(2) 1 calc PR 2
S1A S 0.7603(8) 0.5980(7) 0.2852(4) 0.0404(7) Uani 0.479(2) 1 d PD 3
O11A O 0.7307(3) 0.5417(6) 0.2337(2) 0.110(3) Uani 0.479(2) 1 d PD 3
O12A O 0.8192(4) 0.6860(3) 0.2731(3) 0.0734(15) Uani 0.479(2) 1 d PD 3
O13A O 0.6796(7) 0.6100(12) 0.3285(3) 0.0465(15) Uani 0.479(2) 1 d PD 3
C81A C 0.8543(4) 0.5184(4) 0.3251(3) 0.0607(16) Uani 0.479(2) 1 d PD 3
F11A F 0.8908(3) 0.5656(4) 0.37305(16) 0.1035(17) Uani 0.479(2) 1 d PD 3
F12A F 0.8090(17) 0.4338(14) 0.3404(6) 0.095(2) Uani 0.479(2) 1 d PD 3
F13A F 0.9339(4) 0.4964(4) 0.2903(2) 0.0817(15) Uani 0.479(2) 1 d PD 3
S1B S 0.7615(7) 0.6102(6) 0.2788(4) 0.0404(7) Uani 0.521(2) 1 d PD 4
O11B O 0.8462(3) 0.6602(3) 0.30871(18) 0.0516(9) Uani 0.521(2) 1 d PD 4
O12B O 0.7531(3) 0.6325(3) 0.21589(15) 0.0567(9) Uani 0.521(2) 1 d PD 4
O13B O 0.6659(6) 0.6120(11) 0.3106(3) 0.0465(15) Uani 0.521(2) 1 d PD 4
C81B C 0.8001(3) 0.4782(4) 0.2801(2) 0.0476(11) Uani 0.521(2) 1 d PD 4
F11B F 0.7395(2) 0.4233(2) 0.24373(14) 0.0688(9) Uani 0.521(2) 1 d PD 4
F12B F 0.7944(15) 0.4386(13) 0.3341(5) 0.095(2) Uani 0.521(2) 1 d PD 4
F13B F 0.8969(3) 0.4688(3) 0.2613(2) 0.0694(12) Uani 0.521(2) 1 d PD 4

loop_
_atom_site_aniso_label
_atom_site_aniso_U_11
_atom_site_aniso_U_22
_atom_site_aniso_U_33
_atom_site_aniso_U_23
_atom_site_aniso_U_13
_atom_site_aniso_U_12
Ag1 0.03035(9) 0.03550(9) 0.03414(9) 0.00166(6) 0.00287(6) 0.00427(6)
C1 0.0300(10) 0.0366(10) 0.0306(10) 0.0000(8) 0.0047(8) -0.0029(8)
C2 0.0365(10) 0.0315(10) 0.0284(9) -0.0016(8) 0.0004(8) 0.0015(8)
C4 0.0287(10) 0.0383(11) 0.0448(12) -0.0047(9) -0.0016(9) 0.0042(8)
C5 0.0329(11) 0.0378(11) 0.0499(13) -0.0099(9) 0.0030(9) 0.0040(9)
N11 0.0322(9) 0.0351(9) 0.0401(9) 0.0024(7) 0.0050(7) 0.0013(7)
N12 0.0273(8) 0.0366(9) 0.0310(8) -0.0013(7) 0.0020(6) 0.0032(7)
C11 0.0354(11) 0.0500(13) 0.0414(12) -0.0031(10) 0.0049(9) 0.0120(10)
C12 0.0494(13) 0.0397(12) 0.0387(11) -0.0045(9) -0.0017(9) 0.0149(10)
C13 0.0438(11) 0.0308(10) 0.0362(11) -0.0014(8) 0.0004(9) 0.0027(9)
N21 0.0315(9) 0.0531(11) 0.0415(10) -0.0153(8) -0.0008(7) -0.0018(8)
N22 0.0274(8) 0.0385(9) 0.0361(9) -0.0009(7) -0.0007(7) -0.0050(7)
C21 0.0380(12) 0.0760(17) 0.0473(13) -0.0032(12) -0.0004(10) -0.0242(12)
C22 0.0593(16) 0.0770(18) 0.0410(13) -0.0099(12) -0.0030(11) -0.0352(14)
C23 0.0490(13) 0.0444(12) 0.0356(11) -0.0069(9) -0.0051(9) -0.0062(10)
N31 0.0306(9) 0.0351(9) 0.0433(10) -0.0049(7) -0.0036(7) 0.0022(7)
N32 0.0292(8) 0.0332(8) 0.0329(8) -0.0032(7) -0.0009(6) 0.0013(7)
C31 0.0393(11) 0.0360(11) 0.0340(10) -0.0030(8) -0.0045(8) -0.0043(9)
C32 0.0489(12) 0.0295(10) 0.0416(12) -0.0034(9) -0.0035(9) -0.0001(9)
C33 0.0384(11) 0.0311(10) 0.0412(11) 0.0010(9) -0.0011(9) 0.0047(8)
N41 0.0373(10) 0.0438(10) 0.0452(10) -0.0012(8) 0.0016(8) -0.0004(8)
N42 0.0378(9) 0.0336(9) 0.0449(10) 0.0004(8) -0.0047(8) 0.0040(8)
C41 0.0593(15) 0.0407(12) 0.0550(15) 0.0053(11) -0.0173(12) 0.0044(11)
C42 0.0735(17) 0.0407(13) 0.0494(14) 0.0104(11) -0.0043(12) 0.0064(12)
C43 0.0503(13) 0.0360(11) 0.0492(13) 0.0034(10) 0.0068(10) 0.0050(10)
O1 0.0336(7) 0.0348(7) 0.0332(7) -0.0068(6) -0.0026(6) 0.0034(6)
O2 0.0369(8) 0.0457(9) 0.0433(8) -0.0111(7) 0.0053(6) -0.0029(7)
C7A 0.034(3) 0.038(3) 0.037(3) 0.009(2) -0.005(2) 0.006(2)
C8A 0.029(2) 0.036(3) 0.045(3) 0.006(2) 0.000(2) 0.003(2)
O3A 0.0252(14) 0.0418(17) 0.0401(16) 0.0023(13) -0.0003(12) 0.0013(12)
C9A 0.030(2) 0.054(3) 0.034(2) 0.001(2) -0.0010(17) 0.0016(19)
N51A 0.036(3) 0.031(3) 0.037(3) 0.007(3) -0.002(2) 0.008(2)
N52A 0.024(2) 0.031(2) 0.032(2) 0.0028(17) 0.0004(16) 0.0043(16)
C51A 0.039(2) 0.034(2) 0.037(2) 0.0001(18) 0.0004(18) -0.0002(18)
C52A 0.044(2) 0.031(2) 0.044(2) 0.0028(19) 0.0038(19) 0.0069(18)
C53A 0.030(4) 0.034(4) 0.032(3) 0.005(3) 0.002(3) 0.011(3)
N61A 0.031(3) 0.034(4) 0.0415(17) -0.001(3) 0.0008(19) 0.002(2)
N62A 0.029(4) 0.031(4) 0.0346(10) 0.002(2) 0.005(2) 0.007(2)
C61A 0.044(3) 0.0532(14) 0.0401(13) 0.0094(12) 0.0087(16) 0.0107(14)
C62A 0.037(7) 0.048(3) 0.061(3) 0.016(3) 0.012(3) 0.002(4)
C63A 0.0340(11) 0.037(5) 0.056(4) 0.009(4) -0.001(4) 0.000(4)
C3A 0.0353(11) 0.031(3) 0.0353(12) -0.0066(9) -0.0031(9) 0.0034(14)
C6A 0.029(2) 0.047(5) 0.0421(12) -0.0096(16) -0.0002(12) 0.001(4)
C71A 0.0318(11) 0.0239(19) 0.0288(15) 0.0029(14) 0.0002(11) -0.0020(11)
C72A 0.0287(10) 0.0298(13) 0.0301(13) 0.0029(11) -0.0030(9) -0.0008(8)
C73A 0.0301(11) 0.027(2) 0.0310(18) 0.0042(16) 0.0019(10) -0.0022(12)
C74A 0.030(2) 0.041(3) 0.029(2) -0.003(2) 0.0021(18) -0.002(2)
C75A 0.027(2) 0.038(3) 0.029(2) -0.0026(18) -0.0023(16) -0.0003(18)
C76A 0.027(2) 0.031(3) 0.035(3) 0.002(2) 0.0035(19) -0.001(2)
C7B 0.035(3) 0.033(3) 0.034(2) -0.003(2) -0.008(2) 0.002(2)
C8B 0.031(2) 0.041(2) 0.037(2) 0.0024(18) -0.0046(17) -0.0004(19)
O3B 0.0282(16) 0.0505(19) 0.0345(17) 0.0001(14) -0.0054(13) 0.0006(13)
C9B 0.032(2) 0.053(2) 0.033(2) -0.0057(18) -0.0025(16) 0.0052(18)
N51B 0.035(4) 0.054(6) 0.035(3) 0.010(4) 0.000(2) 0.015(4)
N52B 0.035(2) 0.0338(19) 0.039(2) -0.0015(14) -0.0024(16) 0.0045(16)
C51B 0.059(3) 0.071(3) 0.050(3) -0.016(2) -0.002(2) 0.026(3)
C52B 0.051(3) 0.061(3) 0.061(3) -0.008(2) -0.005(2) 0.025(2)
C53B 0.036(3) 0.039(3) 0.051(3) 0.0131(19) 0.003(2) 0.006(2)
N61B 0.031(3) 0.034(4) 0.0415(17) -0.001(3) 0.0008(19) 0.002(2)
N62B 0.029(4) 0.031(4) 0.0346(10) 0.002(2) 0.005(2) 0.007(2)
C61B 0.044(3) 0.0532(14) 0.0401(13) 0.0094(12) 0.0087(16) 0.0107(14)
C62B 0.037(7) 0.048(3) 0.061(3) 0.016(3) 0.012(3) 0.002(4)
C63B 0.0340(11) 0.037(5) 0.056(4) 0.009(4) -0.001(4) 0.000(4)
C3B 0.0353(11) 0.031(3) 0.0353(12) -0.0066(9) -0.0031(9) 0.0034(14)
C6B 0.029(2) 0.047(5) 0.0421(12) -0.0096(16) -0.0002(12) 0.001(4)
C71B 0.0318(11) 0.0239(19) 0.0288(15) 0.0029(14) 0.0002(11) -0.0020(11)
C72B 0.0287(10) 0.0298(13) 0.0301(13) 0.0029(11) -0.0030(9) -0.0008(8)
C73B 0.0301(11) 0.027(2) 0.0310(18) 0.0042(16) 0.0019(10) -0.0022(12)
C74B 0.031(2) 0.033(2) 0.029(2) -0.0018(18) -0.0016(16) -0.0031(18)
C75B 0.033(2) 0.029(2) 0.036(2) 0.0063(17) -0.0008(16) -0.0036(17)
C76B 0.030(2) 0.032(2) 0.032(2) -0.0023(18) 0.0019(17) 0.0020(19)
S1A 0.0290(3) 0.0543(15) 0.0381(14) 0.0012(10) 0.0031(8) 0.0024(9)
O11A 0.049(3) 0.222(8) 0.059(3) -0.062(4) 0.007(2) -0.019(4)
O12A 0.051(3) 0.058(3) 0.113(4) 0.041(3) 0.039(3) 0.008(2)
O13A 0.035(2) 0.0534(11) 0.052(4) 0.001(4) 0.011(3) 0.0006(18)
C81A 0.054(3) 0.061(3) 0.068(4) 0.021(3) 0.023(3) 0.014(3)
F11A 0.055(2) 0.201(5) 0.054(2) 0.023(3) -0.0094(17) 0.022(3)
F12A 0.114(4) 0.0617(16) 0.109(2) 0.0332(18) 0.044(3) 0.018(3)
F13A 0.064(3) 0.079(3) 0.104(4) 0.033(3) 0.039(3) 0.037(2)
S1B 0.0290(3) 0.0543(15) 0.0381(14) 0.0012(10) 0.0031(8) 0.0024(9)
O11B 0.0433(19) 0.050(2) 0.061(2) -0.0091(18) 0.0014(17) -0.0052(16)
O12B 0.048(2) 0.071(2) 0.051(2) 0.0087(18) 0.0027(15) 0.0059(18)
O13B 0.035(2) 0.0534(11) 0.052(4) 0.001(4) 0.011(3) 0.0006(18)
C81B 0.045(2) 0.050(3) 0.048(3) -0.002(2) 0.013(2) 0.002(2)
F11B 0.074(2) 0.0565(18) 0.076(2) -0.0261(15) 0.0100(16) -0.0156(15)
F12B 0.114(4) 0.0617(16) 0.109(2) 0.0332(18) 0.044(3) 0.018(3)
F13B 0.047(2) 0.057(2) 0.105(4) -0.001(2) 0.0181(19) 0.0160(16)

loop_
_atom_type_symbol
_atom_type_description
_atom_type_scat_dispersion_real
_atom_type_scat_dispersion_imag
_atom_type_scat_source
C C 0.0033 0.0016 'International Tables Vol C Tables 4.2.6.8 and 6.1.1.4'
H H 0.0000 0.0000 'International Tables Vol C Tables 4.2.6.8 and 6.1.1.4'
N N 0.0061 0.0033 'International Tables Vol C Tables 4.2.6.8 and 6.1.1.4'
O O 0.0106 0.0060 'International Tables Vol C Tables 4.2.6.8 and 6.1.1.4'
F F 0.0171 0.0103 'International Tables Vol C Tables 4.2.6.8 and 6.1.1.4'
S S 0.1246 0.1234 'International Tables Vol C Tables 4.2.6.8 and 6.1.1.4'
Ag Ag -0.8971 1.1015 'International Tables Vol C Tables 4.2.6.8 and 6.1.1.4'

loop_
_geom_angle_atom_site_label_1
_geom_angle_atom_site_label_2
_geom_angle_atom_site_label_3
_geom_angle
_geom_angle_site_symmetry_1
_geom_angle_site_symmetry_3
N51A Ag1 N61B 66.2(2) 4_575 4_575
N51A Ag1 N31 132.0(2) 4_575 4_675
N61B Ag1 N31 91.9(3) 4_575 4_675
N51A Ag1 N11 87.7(2) 4_575 .
N61B Ag1 N11 127.9(3) 4_575 .
N31 Ag1 N11 135.19(6) 4_675 .
N51A Ag1 N61A 74.3(2) 4_575 4_575
N61B Ag1 N61A 9.6(3) 4_575 4_575
N31 Ag1 N61A 89.8(3) 4_675 4_575
N11 Ag1 N61A 125.7(3) . 4_575
N51A Ag1 N41 90.06(15) 4_575 4_675
N61B Ag1 N41 136.63(18) 4_575 4_675
N31 Ag1 N41 77.34(6) 4_675 4_675
N11 Ag1 N41 83.86(6) . 4_675
N61A Ag1 N41 144.7(2) 4_575 4_675
N51A Ag1 N21 132.58(17) 4_575 .
N61B Ag1 N21 87.64(15) 4_575 .
N31 Ag1 N21 85.00(6) 4_675 .
N11 Ag1 N21 78.01(6) . .
N61A Ag1 N21 78.17(17) 4_575 .
N41 Ag1 N21 131.91(6) 4_675 .
N51A Ag1 N51B 10.10(18) 4_575 4_575
N61B Ag1 N51B 75.3(2) 4_575 4_575
N31 Ag1 N51B 130.05(12) 4_675 4_575
N11 Ag1 N51B 84.85(12) . 4_575
N61A Ag1 N51B 83.7(2) 4_575 4_575
N41 Ag1 N51B 80.13(13) 4_675 4_575
N21 Ag1 N51B 140.49(12) . 4_575
N12 C1 N22 111.02(15) . .
N12 C1 C2 113.50(16) . .
N22 C1 C2 108.99(16) . .
N12 C1 H1 107.7 . .
N22 C1 H1 107.7 . .
C2 C1 H1 107.7 . .
O1 C2 C1 108.85(15) . .
O1 C2 H2A 109.9 . .
C1 C2 H2A 109.9 . .
O1 C2 H2B 109.9 . .
C1 C2 H2B 109.9 . .
H2A C2 H2B 108.3 . .
N32 C4 N42 110.11(16) . .
N32 C4 C5 112.25(17) . .
N42 C4 C5 111.37(17) . .
N32 C4 H4 107.6 . .
N42 C4 H4 107.6 . .
C5 C4 H4 107.6 . .
O2 C5 C4 107.46(17) . .
O2 C5 H5A 110.2 . .
C4 C5 H5A 110.2 . .
O2 C5 H5B 110.2 . .
C4 C5 H5B 110.2 . .
H5A C5 H5B 108.5 . .
C13 N11 N12 104.62(16) . .
C13 N11 Ag1 126.58(14) . .
N12 N11 Ag1 126.13(12) . .
C11 N12 N11 111.52(17) . .
C11 N12 C1 126.85(17) . .
N11 N12 C1 121.39(15) . .
N12 C11 C12 107.39(19) . .
N12 C11 H11 126.3 . .
C12 C11 H11 126.3 . .
C11 C12 C13 104.97(18) . .
C11 C12 H12 127.5 . .
C13 C12 H12 127.5 . .
N11 C13 C12 111.49(19) . .
N11 C13 H13 124.3 . .
C12 C13 H13 124.3 . .
C23 N21 N22 104.55(17) . .
C23 N21 Ag1 128.69(15) . .
N22 N21 Ag1 118.30(12) . .
C21 N22 N21 111.60(18) . .
C21 N22 C1 128.55(18) . .
N21 N22 C1 119.82(15) . .
N22 C21 C22 106.8(2) . .
N22 C21 H21 126.6 . .
C22 C21 H21 126.6 . .
C21 C22 C23 105.4(2) . .
C21 C22 H22 127.3 . .
C23 C22 H22 127.3 . .
N21 C23 C22 111.6(2) . .
N21 C23 H23 124.2 . .
C22 C23 H23 124.2 . .
C33 N31 N32 104.24(16) . .
C33 N31 Ag1 126.32(14) . 4_576
N32 N31 Ag1 125.61(12) . 4_576
C31 N32 N31 111.54(16) . .
C31 N32 C4 127.10(17) . .
N31 N32 C4 121.15(16) . .
N32 C31 C32 107.34(18) . .
N32 C31 H31 126.3 . .
C32 C31 H31 126.3 . .
C31 C32 C33 105.07(18) . .
C31 C32 H32 127.5 . .
C33 C32 H32 127.5 . .
N31 C33 C32 111.80(19) . .
N31 C33 H33 124.1 . .
C32 C33 H33 124.1 . .
C43 N41 N42 104.33(19) . .
C43 N41 Ag1 126.12(15) . 4_576
N42 N41 Ag1 120.24(13) . 4_576
C41 N42 N41 111.6(2) . .
C41 N42 C4 127.88(19) . .
N41 N42 C4 119.52(17) . .
N42 C41 C42 107.2(2) . .
N42 C41 H41 126.4 . .
C42 C41 H41 126.4 . .
C41 C42 C43 104.9(2) . .
C41 C42 H42 127.5 . .
C43 C42 H42 127.5 . .
N41 C43 C42 112.0(2) . .
N41 C43 H43 124.0 . .
C42 C43 H43 124.0 . .
C2 O1 C3B 106.9(3) . .
C2 O1 C3A 111.9(3) . .
C5 O2 C6A 110(2) . .
C5 O2 C6B 116.3(19) . .
N62A C7A N52A 110.9(6) . .
N62A C7A C8A 110.4(6) . .
N52A C7A C8A 113.0(4) . .
N62A C7A H7A 107.4 . .
N52A C7A H7A 107.4 . .
C8A C7A H7A 107.4 . .
O3A C8A C7A 107.0(4) . .
O3A C8A H8A1 110.3 . .
C7A C8A H8A1 110.3 . .
O3A C8A H8A2 110.3 . .
C7A C8A H8A2 110.3 . .
H8A1 C8A H8A2 108.6 . .
C9A O3A C8A 111.6(3) . .
O3A C9A C75A 113.2(3) . .
O3A C9A H9A1 108.9 . .
C75A C9A H9A1 108.9 . .
O3A C9A H9A2 108.9 . .
C75A C9A H9A2 108.9 . .
H9A1 C9A H9A2 107.7 . .
N52A N51A C53A 104.2(7) . .
N52A N51A Ag1 126.6(4) . 4_676
C53A N51A Ag1 126.6(6) . 4_676
N51A N52A C51A 112.8(4) . .
N51A N52A C7A 121.2(4) . .
C51A N52A C7A 126.0(4) . .
N52A C51A C52A 106.9(4) . .
N52A C51A H51A 126.6 . .
C52A C51A H51A 126.6 . .
C51A C52A C53A 104.7(5) . .
C51A C52A H52A 127.6 . .
C53A C52A H52A 127.6 . .
N51A C53A C52A 111.5(7) . .
N51A C53A H53A 124.3 . .
C52A C53A H53A 124.3 . .
C63A N61A N62A 104.7(8) . .
C63A N61A Ag1 126.4(14) . 4_676
N62A N61A Ag1 119.0(8) . 4_676
C61A N62A N61A 111.6(8) . .
C61A N62A C7A 127.6(13) . .
N61A N62A C7A 120.8(12) . .
N62A C61A C62A 106.7(8) . .
N62A C61A H61A 126.7 . .
C62A C61A H61A 126.7 . .
C61A C62A C63A 105.1(10) . .
C61A C62A H62A 127.5 . .
C63A C62A H62A 127.5 . .
N61A C63A C62A 111.9(8) . .
N61A C63A H63A 124.1 . .
C62A C63A H63A 124.1 . .
O1 C3A C71A 116.9(5) . .
O1 C3A H3A1 108.1 . .
C71A C3A H3A1 108.1 . .
O1 C3A H3A2 108.1 . .
C71A C3A H3A2 108.1 . .
H3A1 C3A H3A2 107.3 . .
O2 C6A C73A 109.9(5) . .
O2 C6A H6A1 109.7 . .
C73A C6A H6A1 109.7 . .
O2 C6A H6A2 109.7 . .
C73A C6A H6A2 109.7 . .
H6A1 C6A H6A2 108.2 . .
C72A C71A C76A 120.0 . .
C72A C71A C3A 121.0(4) . .
C76A C71A C3A 118.9(4) . .
C73A C72A C71A 120.0 . .
C73A C72A H72A 120.0 . .
C71A C72A H72A 120.0 . .
C74A C73A C72A 120.0 . .
C74A C73A C6A 124.0(5) . .
C72A C73A C6A 115.8(4) . .
C75A C74A C73A 120.0 . .
C75A C74A H74A 120.0 . .
C73A C74A H74A 120.0 . .
C74A C75A C76A 120.0 . .
C74A C75A C9A 119.1(3) . .
C76A C75A C9A 120.1(3) . .
C75A C76A C71A 120.0 . .
C75A C76A H76A 120.0 . .
C71A C76A H76A 120.0 . .
N52B C7B N62B 110.3(5) . .
N52B C7B C8B 110.0(4) . .
N62B C7B C8B 113.2(6) . .
N52B C7B H7B 107.7 . .
N62B C7B H7B 107.7 . .
C8B C7B H7B 107.7 . .
O3B C8B C7B 109.4(4) . .
O3B C8B H8B1 109.8 . .
C7B C8B H8B1 109.8 . .
O3B C8B H8B2 109.8 . .
C7B C8B H8B2 109.8 . .
H8B1 C8B H8B2 108.2 . .
C8B O3B C9B 110.7(3) . .
O3B C9B C75B 110.9(3) . .
O3B C9B H9B1 109.5 . .
C75B C9B H9B1 109.5 . .
O3B C9B H9B2 109.5 . .
C75B C9B H9B2 109.5 . .
H9B1 C9B H9B2 108.0 . .
C53B N51B N52B 104.0(5) . .
C51B N52B N51B 111.6(4) . .
C51B N52B C7B 128.3(4) . .
N51B N52B C7B 119.8(4) . .
N52B C51B C52B 106.9(4) . .
N52B C51B H51B 126.6 . .
C52B C51B H51B 126.6 . .
C51B C52B C53B 104.9(4) . .
C51B C52B H52B 127.5 . .
C53B C52B H52B 127.5 . .
N51B C53B C52B 112.6(5) . .
N51B C53B H53B 123.7 . .
C52B C53B H53B 123.7 . .
C63B N61B N62B 104.9(7) . .
C63B N61B Ag1 124.1(10) . 4_676
N62B N61B Ag1 130.5(8) . 4_676
C61B N62B N61B 111.3(7) . .
C61B N62B C7B 129.4(12) . .
N61B N62B C7B 119.0(11) . .
N62B C61B C62B 107.0(8) . .
N62B C61B H61B 126.5 . .
C62B C61B H61B 126.5 . .
C61B C62B C63B 104.9(10) . .
C61B C62B H62B 127.5 . .
C63B C62B H62B 127.5 . .
N61B C63B C62B 111.7(8) . .
N61B C63B H63B 124.1 . .
C62B C63B H63B 124.1 . .
O1 C3B C71B 105.8(4) . .
O1 C3B H3B1 110.6 . .
C71B C3B H3B1 110.6 . .
O1 C3B H3B2 110.6 . .
C71B C3B H3B2 110.6 . .
H3B1 C3B H3B2 108.7 . .
O2 C6B C73B 117.8(5) . .
O2 C6B H6B1 107.8 . .
C73B C6B H6B1 107.8 . .
O2 C6B H6B2 107.9 . .
C73B C6B H6B2 107.9 . .
H6B1 C6B H6B2 107.2 . .
C72B C71B C76B 120.0 . .
C72B C71B C3B 122.9(6) . .
C76B C71B C3B 116.7(5) . .
C73B C72B C71B 120.0 . .
C73B C72B H72B 120.0 . .
C71B C72B H72B 120.0 . .
C72B C73B C74B 120.0 . .
C72B C73B C6B 120.4(7) . .
C74B C73B C6B 119.5(7) . .
C73B C74B C75B 120.0 . .
C73B C74B H74B 120.0 . .
C75B C74B H74B 120.0 . .
C76B C75B C74B 120.0 . .
C76B C75B C9B 120.6(2) . .
C74B C75B C9B 119.1(2) . .
C75B C76B C71B 120.0 . .
C75B C76B H76B 120.0 . .
C71B C76B H76B 120.0 . .
O11A S1A O12A 114.5(8) . .
O11A S1A O13A 114.6(8) . .
O12A S1A O13A 115.5(8) . .
O11A S1A C81A 105.0(6) . .
O12A S1A C81A 102.5(6) . .
O13A S1A C81A 102.5(7) . .
F12A C81A F11A 110.4(8) . .
F12A C81A F13A 108.3(10) . .
F11A C81A F13A 108.1(5) . .
F12A C81A S1A 109.1(12) . .
F11A C81A S1A 110.2(5) . .
F13A C81A S1A 110.7(5) . .
O13B S1B O11B 114.5(7) . .
O13B S1B O12B 115.5(6) . .
O11B S1B O12B 113.8(6) . .
O13B S1B C81B 104.2(8) . .
O11B S1B C81B 103.5(5) . .
O12B S1B C81B 103.3(5) . .
F12B C81B F13B 108.6(9) . .
F12B C81B F11B 107.4(7) . .
F13B C81B F11B 107.4(4) . .
F12B C81B S1B 112.2(10) . .
F13B C81B S1B 110.0(5) . .
F11B C81B S1B 111.0(4) . .

loop_
_geom_bond_atom_site_label_1
_geom_bond_atom_site_label_2
_geom_bond_distance
_geom_bond_site_symmetry_2
Ag1 N51A 2.380(7) 4_575
Ag1 N61B 2.380(10) 4_575
Ag1 N31 2.3948(17) 4_675
Ag1 N11 2.4108(17) .
Ag1 N61A 2.588(10) 4_575
Ag1 N41 2.6304(19) 4_675
Ag1 N21 2.6544(18) .
Ag1 N51B 2.800(7) 4_575
C1 N12 1.453(3) .
C1 N22 1.455(2) .
C1 C2 1.517(3) .
C1 H1 1.0000 .
C2 O1 1.417(2) .
C2 H2A 0.9900 .
C2 H2B 0.9900 .
C4 N32 1.455(3) .
C4 N42 1.456(3) .
C4 C5 1.518(3) .
C4 H4 1.0000 .
C5 O2 1.414(3) .
C5 H5A 0.9900 .
C5 H5B 0.9900 .
N11 C13 1.334(3) .
N11 N12 1.352(2) .
N12 C11 1.348(3) .
C11 C12 1.363(3) .
C11 H11 0.9500 .
C12 C13 1.390(3) .
C12 H12 0.9500 .
C13 H13 0.9500 .
N21 C23 1.325(3) .
N21 N22 1.349(2) .
N22 C21 1.340(3) .
C21 C22 1.361(4) .
C21 H21 0.9500 .
C22 C23 1.373(3) .
C22 H22 0.9500 .
C23 H23 0.9500 .
N31 C33 1.334(3) .
N31 N32 1.356(2) .
N31 Ag1 2.3948(17) 4_576
N32 C31 1.349(2) .
C31 C32 1.361(3) .
C31 H31 0.9500 .
C32 C33 1.386(3) .
C32 H32 0.9500 .
C33 H33 0.9500 .
N41 C43 1.332(3) .
N41 N42 1.357(3) .
N41 Ag1 2.6303(19) 4_576
N42 C41 1.347(3) .
C41 C42 1.370(4) .
C41 H41 0.9500 .
C42 C43 1.383(4) .
C42 H42 0.9500 .
C43 H43 0.9500 .
O1 C3B 1.420(4) .
O1 C3A 1.421(5) .
O2 C6A 1.430(5) .
O2 C6B 1.431(5) .
C7A N62A 1.445(17) .
C7A N52A 1.465(6) .
C7A C8A 1.515(7) .
C7A H7A 1.0000 .
C8A O3A 1.421(6) .
C8A H8A1 0.9900 .
C8A H8A2 0.9900 .
O3A C9A 1.421(5) .
C9A C75A 1.530(5) .
C9A H9A1 0.9900 .
C9A H9A2 0.9900 .
N51A N52A 1.338(9) .
N51A C53A 1.339(7) .
N51A Ag1 2.380(7) 4_676
N52A C51A 1.345(6) .
C51A C52A 1.367(6) .
C51A H51A 0.9500 .
C52A C53A 1.396(8) .
C52A H52A 0.9500 .
C53A H53A 0.9500 .
N61A C63A 1.322(10) .
N61A N62A 1.352(8) .
N61A Ag1 2.588(10) 4_676
N62A C61A 1.350(12) .
C61A C62A 1.369(11) .
C61A H61A 0.9500 .
C62A C63A 1.383(10) .
C62A H62A 0.9500 .
C63A H63A 0.9500 .
C3A C71A 1.518(5) .
C3A H3A1 0.9900 .
C3A H3A2 0.9900 .
C6A C73A 1.525(5) .
C6A H6A1 0.9900 .
C6A H6A2 0.9900 .
C71A C72A 1.3900 .
C71A C76A 1.3900 .
C72A C73A 1.3900 .
C72A H72A 0.9500 .
C73A C74A 1.3900 .
C74A C75A 1.3900 .
C74A H74A 0.9500 .
C75A C76A 1.3900 .
C76A H76A 0.9500 .
C7B N52B 1.445(6) .
C7B N62B 1.459(14) .
C7B C8B 1.510(6) .
C7B H7B 1.0000 .
C8B O3B 1.412(5) .
C8B H8B1 0.9900 .
C8B H8B2 0.9900 .
O3B C9B 1.435(5) .
C9B C75B 1.516(4) .
C9B H9B1 0.9900 .
C9B H9B2 0.9900 .
N51B C53B 1.330(7) .
N51B N52B 1.359(6) .
N52B C51B 1.354(6) .
C51B C52B 1.371(7) .
C51B H51B 0.9500 .
C52B C53B 1.377(7) .
C52B H52B 0.9500 .
C53B H53B 0.9500 .
N61B C63B 1.326(9) .
N61B N62B 1.352(7) .
N61B Ag1 2.380(10) 4_676
N62B C61B 1.351(11) .
C61B C62B 1.369(11) .
C61B H61B 0.9500 .
C62B C63B 1.385(10) .
C62B H62B 0.9500 .
C63B H63B 0.9500 .
C3B C71B 1.518(5) .
C3B H3B1 0.9900 .
C3B H3B2 0.9900 .
C6B C73B 1.525(5) .
C6B H6B1 0.9900 .
C6B H6B2 0.9900 .
C71B C72B 1.3900 .
C71B C76B 1.3900 .
C72B C73B 1.3900 .
C72B H72B 0.9500 .
C73B C74B 1.3900 .
C74B C75B 1.3900 .
C74B H74B 0.9500 .
C75B C76B 1.3900 .
C76B H76B 0.9500 .
S1A O11A 1.420(10) .
S1A O12A 1.423(9) .
S1A O13A 1.443(9) .
S1A C81A 1.828(9) .
C81A F12A 1.314(11) .
C81A F11A 1.321(7) .
C81A F13A 1.332(6) .
S1B O13B 1.433(9) .
S1B O11B 1.433(9) .
S1B O12B 1.439(9) .
S1B C81B 1.822(8) .
C81B F12B 1.320(11) .
C81B F13B 1.329(5) .
C81B F11B 1.334(5) .

loop_
_geom_torsion_atom_site_label_1
_geom_torsion_atom_site_label_2
_geom_torsion_atom_site_label_3
_geom_torsion_atom_site_label_4
_geom_torsion
_geom_torsion_site_symmetry_1
N12 C1 C2 O1 66.5(2) .
N22 C1 C2 O1 -169.25(15) .
N32 C4 C5 O2 53.7(2) .
N42 C4 C5 O2 177.70(16) .
N51A Ag1 N11 C13 -4.4(2) 4_575
N61B Ag1 N11 C13 -61.6(3) 4_575
N31 Ag1 N11 C13 150.98(15) 4_675
N61A Ag1 N11 C13 -73.2(3) 4_575
N41 Ag1 N11 C13 85.88(17) 4_675
N21 Ag1 N11 C13 -138.92(18) .
N51B Ag1 N11 C13 5.3(2) 4_575
N51A Ag1 N11 N12 154.2(2) 4_575
N61B Ag1 N11 N12 97.0(2) 4_575
N31 Ag1 N11 N12 -50.42(19) 4_675
N61A Ag1 N11 N12 85.4(3) 4_575
N41 Ag1 N11 N12 -115.52(16) 4_675
N21 Ag1 N11 N12 19.68(15) .
N51B Ag1 N11 N12 163.88(19) 4_575
C13 N11 N12 C11 1.2(2) .
Ag1 N11 N12 C11 -161.19(14) .
C13 N11 N12 C1 175.91(17) .
Ag1 N11 N12 C1 13.5(2) .
N22 C1 N12 C11 103.9(2) .
C2 C1 N12 C11 -132.9(2) .
N22 C1 N12 N11 -69.9(2) .
C2 C1 N12 N11 53.2(2) .
N11 N12 C11 C12 -1.3(2) .
C1 N12 C11 C12 -175.66(18) .
N12 C11 C12 C13 0.8(2) .
N12 N11 C13 C12 -0.6(2) .
Ag1 N11 C13 C12 161.64(14) .
C11 C12 C13 N11 -0.1(3) .
N51A Ag1 N21 C23 56.3(3) 4_575
N61B Ag1 N21 C23 2.2(3) 4_575
N31 Ag1 N21 C23 -89.92(19) 4_675
N11 Ag1 N21 C23 131.8(2) .
N61A Ag1 N21 C23 0.9(3) 4_575
N41 Ag1 N21 C23 -157.94(18) 4_675
N51B Ag1 N21 C23 65.5(3) 4_575
N51A Ag1 N21 N22 -86.5(3) 4_575
N61B Ag1 N21 N22 -140.6(3) 4_575
N31 Ag1 N21 N22 127.26(15) 4_675
N11 Ag1 N21 N22 -11.05(14) .
N61A Ag1 N21 N22 -141.9(3) 4_575
N41 Ag1 N21 N22 59.23(17) 4_675
N51B Ag1 N21 N22 -77.4(2) 4_575
C23 N21 N22 C21 -0.1(3) .
Ag1 N21 N22 C21 150.69(16) .
C23 N21 N22 C1 178.17(18) .
Ag1 N21 N22 C1 -31.0(2) .
N12 C1 N22 C21 -102.2(2) .
C2 C1 N22 C21 132.1(2) .
N12 C1 N22 N21 79.8(2) .
C2 C1 N22 N21 -45.9(2) .
N21 N22 C21 C22 0.4(3) .
C1 N22 C21 C22 -177.7(2) .
N22 C21 C22 C23 -0.5(3) .
N22 N21 C23 C22 -0.2(3) .
Ag1 N21 C23 C22 -146.82(18) .
C21 C22 C23 N21 0.4(3) .
C33 N31 N32 C31 1.2(2) .
Ag1 N31 N32 C31 -157.78(14) 4_576
C33 N31 N32 C4 176.26(18) .
Ag1 N31 N32 C4 17.3(2) 4_576
N42 C4 N32 C31 100.4(2) .
C5 C4 N32 C31 -134.9(2) .
N42 C4 N32 N31 -73.9(2) .
C5 C4 N32 N31 50.8(2) .
N31 N32 C31 C32 -1.3(2) .
C4 N32 C31 C32 -176.03(19) .
N32 C31 C32 C33 0.9(2) .
N32 N31 C33 C32 -0.6(2) .
Ag1 N31 C33 C32 158.16(15) 4_576
C31 C32 C33 N31 -0.2(3) .
C43 N41 N42 C41 -1.3(2) .
Ag1 N41 N42 C41 147.23(16) 4_576
C43 N41 N42 C4 -170.57(18) .
Ag1 N41 N42 C4 -22.0(2) 4_576
N32 C4 N42 C41 -92.7(3) .
C5 C4 N42 C41 142.1(2) .
N32 C4 N42 N41 74.6(2) .
C5 C4 N42 N41 -50.6(2) .
N41 N42 C41 C42 1.5(3) .
C4 N42 C41 C42 169.6(2) .
N42 C41 C42 C43 -1.0(3) .
N42 N41 C43 C42 0.6(3) .
Ag1 N41 C43 C42 -145.46(17) 4_576
C41 C42 C43 N41 0.3(3) .
C1 C2 O1 C3B 173.5(11) .
C1 C2 O1 C3A 177.1(13) .
C4 C5 O2 C6A -167.9(3) .
C4 C5 O2 C6B -169.3(3) .
N62A C7A C8A O3A -178.9(7) .
N52A C7A C8A O3A -54.0(6) .
C7A C8A O3A C9A 179.5(4) .
C8A O3A C9A C75A 84.8(5) .
C53A N51A N52A C51A 0.4(9) .
Ag1 N51A N52A C51A -162.1(4) 4_676
C53A N51A N52A C7A -179.3(6) .
Ag1 N51A N52A C7A 18.2(8) 4_676
N62A C7A N52A N51A 49.3(9) .
C8A C7A N52A N51A -75.3(7) .
N62A C7A N52A C51A -130.3(7) .
C8A C7A N52A C51A 105.1(5) .
N51A N52A C51A C52A -0.5(6) .
C7A N52A C51A C52A 179.1(4) .
N52A C51A C52A C53A 0.4(6) .
N52A N51A C53A C52A -0.1(10) .
Ag1 N51A C53A C52A 162.4(4) 4_676
C51A C52A C53A N51A -0.2(9) .
Ag1 N61A N62A C7A 30.5(11) 4_676
N52A C7A N62A N61A -76.8(9) .
C8A C7A N62A N61A 49.3(10) .
C2 O1 C3A C71A -167.9(14) .
O1 C3A C71A C76A -171.5(13) .
C3A C71A C72A C73A -177.0(13) .
C73A C74A C75A C9A -170.0(4) .
O3A C9A C75A C74A -158.2(3) .
O3A C9A C75A C76A 31.8(5) .
C9A C75A C76A C71A 169.9(4) .
C3A C71A C76A C75A 177.0(13) .
N52B C7B C8B O3B -170.9(3) .
N62B C7B C8B O3B 65.2(7) .
C7B C8B O3B C9B -162.8(4) .
C8B O3B C9B C75B -151.7(4) .
C53B N51B N52B C51B -2.1(7) .
C53B N51B N52B C7B -175.5(4) .
N62B C7B N52B C51B -86.6(8) .
C8B C7B N52B C51B 147.9(5) .
N62B C7B N52B N51B 85.6(7) .
C8B C7B N52B N51B -39.9(6) .
N51B N52B C51B C52B 2.0(6) .
C7B N52B C51B C52B 174.7(4) .
N52B C51B C52B C53B -1.0(6) .
N52B N51B C53B C52B 1.5(7) .
C51B C52B C53B N51B -0.3(7) .
Ag1 N61B N62B C7B 3.7(12) 4_676
N52B C7B N62B N61B -67.4(9) .
C8B C7B N62B N61B 56.3(9) .
Ag1 N61B C63B C62B 174.0(19) 4_676
C2 O1 C3B C71B 176.1(10) .
O1 C3B C71B C76B -154.3(10) .
C3B C71B C72B C73B 172.9(11) .
C6B C73B C74B C75B -177.1(19) .
C73B C74B C75B C9B -173.8(4) .
O3B C9B C75B C76B 20.3(5) .
O3B C9B C75B C74B -165.9(3) .
C9B C75B C76B C71B 173.7(4) .
C3B C71B C76B C75B -173.3(11) .
